data_2236379
loop_
_publ_author_name
'Subashini, Ashokkumar'
'Ramamurthi, Kandasamy'
'Stoeckli-Evans, Helen'

_publ_section_title
;
 Dichloridobis(4-fluoroaniline-\k<i>N</i>)zinc
;
_journal_coeditor_code IS5178
_journal_issue 9
_journal_name_full 'Acta Crystallographica Section E'
_journal_page_first m1152
_journal_paper_doi 10.1107/S1600536812033922
_journal_volume 68
_journal_year 2012
_chemical_formula_iupac '[Zn Cl2 (C6 H6 F N)2]'
_chemical_formula_moiety 'C12 H12 Cl2 F2 N2 Zn'
_chemical_formula_sum 'C12 H12 Cl2 F2 N2 Zn'
_chemical_formula_weight 358.51
_chemical_name_systematic
;
Dichloridobis(4-fluoroaniline-\k<i>N</i>)zinc
;
_space_group_IT_number 29
_symmetry_cell_setting orthorhombic
_symmetry_space_group_name_Hall 'P 2c -2ac'
_symmetry_space_group_name_H-M 'P c a 21'
_atom_sites_solution_hydrogens geom
_atom_sites_solution_primary direct
_atom_sites_solution_secondary difmap
_audit_creation_method SHELXL-97
_cell_angle_alpha 90.00
_cell_angle_beta 90.00
_cell_angle_gamma 90.00
_cell_formula_units_Z 4
_cell_length_a 11.6817(5)
_cell_length_b 4.7080(2)
_cell_length_c 25.2056(15)
_cell_measurement_reflns_used 10039
_cell_measurement_temperature 173(2)
_cell_measurement_theta_max 26.08
_cell_measurement_theta_min 1.62
_cell_volume 1386.24(12)
_computing_cell_refinement 'X-AREA (Stoe & Cie, 2009)'
_computing_data_collection 'X-AREA (Stoe & Cie, 2009)'
_computing_data_reduction 'X-RED32 (Stoe & Cie, 2009)'
_computing_molecular_graphics 'PLATON (Spek, 2009) and Mercury (Macrae <i>et al.</i>, 2008)'
_computing_publication_material 'SHELXL97 (Sheldrick, 2008), PLATON (Spek, 2009) and publCIF (Westrip, 2010)'
_computing_structure_refinement 'SHELXL97 (Sheldrick, 2008)'
_computing_structure_solution 'SHELXS97 (Sheldrick, 2008)'
_diffrn_ambient_temperature 173(2)
_diffrn_measured_fraction_theta_full 1.000
_diffrn_measured_fraction_theta_max 1.000
_diffrn_measurement_device '2-circle goniometer'
_diffrn_measurement_device_type 'Stoe IPDS 2'
_diffrn_measurement_method '\f and \w scans'
_diffrn_radiation_monochromator 'plane graphite'
_diffrn_radiation_source 'fine-focus sealed tube'
_diffrn_radiation_type MoK\a
_diffrn_radiation_wavelength 0.71073
_diffrn_reflns_av_R_equivalents 0.0307
_diffrn_reflns_av_sigmaI/netI 0.0254
_diffrn_reflns_limit_h_max 12
_diffrn_reflns_limit_h_min -14
_diffrn_reflns_limit_k_max 5
_diffrn_reflns_limit_k_min -5
_diffrn_reflns_limit_l_max 30
_diffrn_reflns_limit_l_min -30
_diffrn_reflns_number 7963
_diffrn_reflns_theta_full 25.59
_diffrn_reflns_theta_max 25.59
_diffrn_reflns_theta_min 1.62
_diffrn_standards_decay_% 0
_diffrn_standards_number 0
_exptl_absorpt_coefficient_mu 2.165
_exptl_absorpt_correction_T_max 0.805
_exptl_absorpt_correction_T_min 0.742
_exptl_absorpt_correction_type multi-scan
_exptl_absorpt_process_details '(MULscanABS in PLATON; Spek, 2009)'
_exptl_crystal_colour colourless
_exptl_crystal_density_diffrn 1.718
_exptl_crystal_density_method 'not measured'
_exptl_crystal_description rod
_exptl_crystal_F_000 720
_exptl_crystal_size_max 0.45
_exptl_crystal_size_mid 0.22
_exptl_crystal_size_min 0.10
_refine_diff_density_max 0.205
_refine_diff_density_min -0.323
_refine_ls_abs_structure_details 'Flack (1983), 1273 Friedel pairs'
_refine_ls_abs_structure_Flack 0.013(10)
_refine_ls_extinction_method none
_refine_ls_goodness_of_fit_ref 1.015
_refine_ls_hydrogen_treatment constr
_refine_ls_matrix_type full
_refine_ls_number_parameters 172
_refine_ls_number_reflns 2613
_refine_ls_number_restraints 1
_refine_ls_restrained_S_all 1.015
_refine_ls_R_factor_all 0.0230
_refine_ls_R_factor_gt 0.0203
_refine_ls_shift/su_max 0.001
_refine_ls_shift/su_mean 0.000
_refine_ls_structure_factor_coef Fsqd
_refine_ls_weighting_details 'calc w=1/[\s^2^(Fo^2^)+(0.0253P)^2^] where P=(Fo^2^+2Fc^2^)/3'
_refine_ls_weighting_scheme calc
_refine_ls_wR_factor_gt 0.0427
_refine_ls_wR_factor_ref 0.0433
_reflns_number_gt 2465
_reflns_number_total 2613
_reflns_threshold_expression I>2\s(I)
_cod_data_source_file is5178.cif
_cod_data_source_block I
_cod_database_code 2236379
_cod_database_fobs_code 2236379

loop_
_symmetry_equiv_pos_site_id
_symmetry_equiv_pos_as_xyz
1 x,y,z
2 -x,-y,1/2+z
3 1/2-x,y,1/2+z
4 1/2+x,-y,z

loop_
_atom_site_aniso_label
_atom_site_aniso_U_11
_atom_site_aniso_U_22
_atom_site_aniso_U_33
_atom_site_aniso_U_12
_atom_site_aniso_U_13
_atom_site_aniso_U_23
Zn1 0.01740(10) 0.01860(10) 0.01670(10) -0.00090(10) -0.00100(10) -0.0002(2)
Cl1 0.0180(3) 0.0236(3) 0.0277(3) 0.0019(3) 0.0033(2) -0.0017(2)
Cl2 0.0187(3) 0.0224(3) 0.0261(3) -0.0031(3) 0.0034(2) -0.0004(2)
F1 0.0460(9) 0.0433(11) 0.0232(8) -0.0064(9) -0.0048(9) 0.0147(6)
F2 0.0423(10) 0.0516(13) 0.0218(7) 0.0015(9) -0.0016(6) -0.0145(7)
N1 0.0200(10) 0.0179(11) 0.0191(9) -0.0029(9) -0.0014(8) 0.0020(8)
N2 0.0215(11) 0.0185(11) 0.0180(10) 0.0010(10) -0.0011(8) -0.0016(8)
C1 0.0214(13) 0.0145(15) 0.0161(13) -0.0048(10) -0.0028(10) -0.0017(8)
C2 0.0168(12) 0.0252(15) 0.0199(12) -0.0052(11) -0.0001(9) -0.0016(10)
C3 0.0199(13) 0.0231(14) 0.0277(13) 0.0009(11) -0.0043(10) -0.0005(10)
C4 0.0335(15) 0.0261(14) 0.0204(12) -0.0074(13) -0.0050(10) 0.0044(10)
C5 0.0295(14) 0.0329(17) 0.0214(12) -0.0033(14) 0.0073(11) 0.0003(12)
C6 0.0221(15) 0.0241(17) 0.0279(15) 0.0057(13) 0.0006(11) -0.0025(10)
C7 0.0200(12) 0.0171(12) 0.0172(12) 0.0035(11) -0.0028(10) 0.0009(10)
C8 0.0232(14) 0.0240(17) 0.0254(14) -0.0010(13) 0.0010(10) -0.0001(11)
C9 0.0298(15) 0.040(2) 0.0216(13) -0.0025(14) 0.0068(11) 0.0018(11)
C10 0.0305(14) 0.0306(15) 0.0179(12) 0.0081(13) -0.0026(10) -0.0057(11)
C11 0.0213(12) 0.0277(16) 0.0284(14) -0.0025(12) -0.0050(10) -0.0069(11)
C12 0.0241(13) 0.0254(14) 0.0212(13) 0.0008(12) 0.0021(10) 0.0005(10)

loop_
_atom_site_type_symbol
_atom_site_label
_atom_site_fract_x
_atom_site_fract_y
_atom_site_fract_z
_atom_site_U_iso_or_equiv
_atom_site_thermal_displace_type
_atom_site_calc_flag
_atom_site_refinement_flags
_atom_site_occupancy
Zn Zn1 0.11820(2) 0.94853(5) 0.29991(2) 0.01750(10) Uani d . 1.000
Cl Cl1 0.24924(5) 0.67311(13) 0.25893(2) 0.0231(2) Uani d . 1.000
Cl Cl2 -0.01369(5) 0.66951(13) 0.33956(2) 0.0224(2) Uani d . 1.000
F F1 0.24874(17) 0.4882(4) 0.53656(6) 0.0375(5) Uani d . 1.000
F F2 0.00539(17) 0.6379(4) 0.05020(6) 0.0386(6) Uani d . 1.000
N N1 0.19821(18) 1.1742(4) 0.35892(7) 0.0190(6) Uani d . 1.000
N N2 0.03682(17) 1.1921(5) 0.24427(7) 0.0193(6) Uani d . 1.000
C C1 0.2140(2) 1.0033(5) 0.40640(10) 0.0173(8) Uani d . 1.000
C C2 0.3039(2) 0.8160(6) 0.40935(9) 0.0206(8) Uani d . 1.000
C C3 0.3164(2) 0.6390(6) 0.45336(9) 0.0236(8) Uani d . 1.000
C C4 0.2366(2) 0.6601(6) 0.49308(9) 0.0267(8) Uani d . 1.000
C C5 0.1466(2) 0.8448(7) 0.49146(10) 0.0279(8) Uani d . 1.000
C C6 0.1343(2) 1.0192(6) 0.44767(12) 0.0247(9) Uani d . 1.000
C C7 0.0273(2) 1.0505(5) 0.19283(10) 0.0181(7) Uani d . 1.000
C C8 0.1041(2) 1.1133(7) 0.15318(10) 0.0242(9) Uani d . 1.000
C C9 0.0976(3) 0.9741(7) 0.10479(11) 0.0305(9) Uani d . 1.000
C C10 0.0127(2) 0.7762(6) 0.09785(9) 0.0263(8) Uani d . 1.000
C C11 -0.0645(2) 0.7084(6) 0.13658(10) 0.0258(8) Uani d . 1.000
C C12 -0.0570(2) 0.8484(6) 0.18522(9) 0.0236(8) Uani d . 1.000
H H1A 0.26840 1.23560 0.34700 0.0230 Uiso c R 1.000
H H1B 0.15510 1.33170 0.36710 0.0230 Uiso c R 1.000
H H2 0.35790 0.80690 0.38120 0.0250 Uiso c R 1.000
H H2A -0.03540 1.23620 0.25630 0.0230 Uiso c R 1.000
H H2B 0.07640 1.35950 0.24000 0.0230 Uiso c R 1.000
H H3 0.37820 0.50830 0.45570 0.0280 Uiso c R 1.000
H H5 0.09330 0.85340 0.51990 0.0340 Uiso c R 1.000
H H6 0.07220 1.14880 0.44570 0.0300 Uiso c R 1.000
H H8 0.16170 1.25240 0.15890 0.0290 Uiso c R 1.000
H H9 0.15060 1.01470 0.07720 0.0370 Uiso c R 1.000
H H11 -0.12190 0.56930 0.13050 0.0310 Uiso c R 1.000
H H12 -0.10940 0.80520 0.21290 0.0280 Uiso c R 1.000

loop_
_atom_type_symbol
_atom_type_description
_atom_type_scat_dispersion_real
_atom_type_scat_dispersion_imag
_atom_type_scat_source
C C 0.0033 0.0016 'International Tables Vol C Tables 4.2.6.8 and 6.1.1.4'
H H 0.0000 0.0000 'International Tables Vol C Tables 4.2.6.8 and 6.1.1.4'
Cl Cl 0.1484 0.1585 'International Tables Vol C Tables 4.2.6.8 and 6.1.1.4'
F F 0.0171 0.0103 'International Tables Vol C Tables 4.2.6.8 and 6.1.1.4'
N N 0.0061 0.0033 'International Tables Vol C Tables 4.2.6.8 and 6.1.1.4'
Zn Zn 0.2839 1.4301 'International Tables Vol C Tables 4.2.6.8 and 6.1.1.4'

loop_
_geom_angle_atom_site_label_1
_geom_angle_atom_site_label_2
_geom_angle_atom_site_label_3
_geom_angle
_geom_angle_publ_flag
Cl1 Zn1 Cl2 109.34(2) no
Cl1 Zn1 N1 108.68(6) no
Cl1 Zn1 N2 108.88(6) no
Cl2 Zn1 N1 106.92(6) no
Cl2 Zn1 N2 108.21(6) no
N1 Zn1 N2 114.72(8) no
Zn1 N1 C1 111.58(14) no
Zn1 N2 C7 112.81(16) no
C1 N1 H1A 109.00 no
C1 N1 H1B 109.00 no
H1A N1 H1B 108.00 no
Zn1 N1 H1B 109.00 no
Zn1 N1 H1A 109.00 no
Zn1 N2 H2B 109.00 no
Zn1 N2 H2A 109.00 no
H2A N2 H2B 108.00 no
C7 N2 H2A 109.00 no
C7 N2 H2B 109.00 no
N1 C1 C6 119.9(2) no
N1 C1 C2 119.8(2) no
C2 C1 C6 120.2(2) no
C1 C2 C3 120.4(2) no
C2 C3 C4 117.8(2) no
C3 C4 C5 123.2(2) no
F1 C4 C3 118.1(2) no
F1 C4 C5 118.7(2) no
C4 C5 C6 118.8(2) no
C1 C6 C5 119.5(2) no
N2 C7 C12 119.4(2) no
N2 C7 C8 119.8(2) no
C8 C7 C12 120.8(2) no
C7 C8 C9 120.1(3) no
C8 C9 C10 118.2(3) no
F2 C10 C11 118.3(2) no
F2 C10 C9 118.7(2) no
C9 C10 C11 123.0(2) no
C10 C11 C12 118.4(2) no
C7 C12 C11 119.5(2) no
C1 C2 H2 120.00 no
C3 C2 H2 120.00 no
C2 C3 H3 121.00 no
C4 C3 H3 121.00 no
C4 C5 H5 121.00 no
C6 C5 H5 121.00 no
C1 C6 H6 120.00 no
C5 C6 H6 120.00 no
C7 C8 H8 120.00 no
C9 C8 H8 120.00 no
C8 C9 H9 121.00 no
C10 C9 H9 121.00 no
C10 C11 H11 121.00 no
C12 C11 H11 121.00 no
C7 C12 H12 120.00 no
C11 C12 H12 120.00 no

loop_
_geom_bond_atom_site_label_1
_geom_bond_atom_site_label_2
_geom_bond_distance
_geom_bond_publ_flag
Zn1 Cl1 2.2565(7) no
Zn1 Cl2 2.2579(7) no
Zn1 N1 2.0530(19) no
Zn1 N2 2.046(2) no
F1 C4 1.370(3) no
F2 C10 1.369(3) no
N1 C1 1.454(3) no
N2 C7 1.462(3) no
N1 H1B 0.9200 no
N1 H1A 0.9200 no
N2 H2A 0.9200 no
N2 H2B 0.9200 no
C1 C6 1.398(4) no
C1 C2 1.373(3) no
C2 C3 1.395(4) no
C3 C4 1.372(3) no
C4 C5 1.365(4) no
C5 C6 1.383(4) no
C7 C8 1.375(3) no
C7 C12 1.383(3) no
C8 C9 1.387(4) no
C9 C10 1.372(4) no
C10 C11 1.367(3) no
C11 C12 1.395(4) no
C2 H2 0.9500 no
C3 H3 0.9500 no
C5 H5 0.9500 no
C6 H6 0.9500 no
C8 H8 0.9500 no
C9 H9 0.9500 no
C11 H11 0.9500 no
C12 H12 0.9500 no

loop_
_geom_hbond_atom_site_label_D
_geom_hbond_atom_site_label_H
_geom_hbond_atom_site_label_A
_geom_hbond_site_symmetry_A
_geom_hbond_distance_DH
_geom_hbond_distance_HA
_geom_hbond_distance_DA
_geom_hbond_angle_DHA
_geom_hbond_publ_flag
N1 H1B Cl2 1_565 0.92 2.63 3.436(2) 147 yes
N2 H2B Cl1 1_565 0.92 2.55 3.380(2) 151 yes
N1 H1A Cl2 4_575 0.92 2.59 3.479(2) 162 yes
N2 H2A Cl1 4_475 0.92 2.55 3.439(2) 162 yes

loop_
_geom_torsion_atom_site_label_1
_geom_torsion_atom_site_label_2
_geom_torsion_atom_site_label_3
_geom_torsion_atom_site_label_4
_geom_torsion
_geom_torsion_publ_flag
Cl1 Zn1 N1 C1 -80.53(15) no
Cl2 Zn1 N1 C1 37.40(16) no
N2 Zn1 N1 C1 157.37(14) no
Cl1 Zn1 N2 C7 31.74(16) no
Cl2 Zn1 N2 C7 -87.00(15) no
N1 Zn1 N2 C7 153.74(15) no
Zn1 N1 C1 C2 80.9(2) no
Zn1 N1 C1 C6 -95.7(2) no
Zn1 N2 C7 C8 -98.8(2) no
Zn1 N2 C7 C12 79.2(2) no
N1 C1 C2 C3 -176.3(2) no
C6 C1 C2 C3 0.3(4) no
N1 C1 C6 C5 176.6(2) no
C2 C1 C6 C5 -0.1(4) no
C1 C2 C3 C4 -0.2(4) no
C2 C3 C4 F1 -179.6(2) no
C2 C3 C4 C5 -0.1(4) no
F1 C4 C5 C6 179.8(2) no
C3 C4 C5 C6 0.3(4) no
C4 C5 C6 C1 -0.2(4) no
N2 C7 C8 C9 178.2(3) no
C12 C7 C8 C9 0.1(4) no
N2 C7 C12 C11 -178.5(2) no
C8 C7 C12 C11 -0.5(4) no
C7 C8 C9 C10 0.5(4) no
C8 C9 C10 F2 179.9(2) no
C8 C9 C10 C11 -0.8(5) no
F2 C10 C11 C12 179.8(2) no
C9 C10 C11 C12 0.5(4) no
C10 C11 C12 C7 0.2(4) no
